data_7053622
loop_
_publ_author_name
'Aijaz, Arshad'
'Lama, Prem'
'Sa\~nudo, E. Carolina'
'Mishra, Rupali'
'Bharadwaj, Parimal K.'

_publ_section_title
;
 Coordination polymers of various architectures built with mixed
 imidazole/benzimidazole and carboxylate donor ligands and different metal
 ions: syntheses, structural features and magnetic properties
;
_journal_issue 11
_journal_name_full 'New Journal of Chemistry'
_journal_page_first 2502
_journal_paper_doi 10.1039/c0nj00302f
_journal_volume 34
_journal_year 2010
_chemical_formula_moiety 'C20 H14 Cu N4 O4'
_chemical_formula_sum 'C20 H14 Cu N4 O4'
_chemical_formula_weight 437.90
_chemical_name_systematic
;
?
;
_space_group_IT_number 148
_symmetry_cell_setting trigonal
_symmetry_space_group_name_Hall '-R 3'
_symmetry_space_group_name_H-M 'R -3 :H'
_atom_sites_solution_hydrogens geom
_atom_sites_solution_primary direct
_atom_sites_solution_secondary difmap
_audit_creation_method SHELXL-97
_cell_angle_alpha 90.000
_cell_angle_beta 90.000
_cell_angle_gamma 120.000
_cell_formula_units_Z 9
_cell_length_a 23.494(5)
_cell_length_b 23.494(5)
_cell_length_c 10.003(3)
_cell_measurement_reflns_used 999
_cell_measurement_temperature 100(2)
_cell_measurement_theta_max 28.00
_cell_measurement_theta_min 2.27
_cell_volume 4782(2)
_computing_cell_refinement 'SAINT 6.45 ( Bruker, 2003)'
_computing_data_collection 'SMART 5.628 (Bruker, 2003)'
_computing_data_reduction 'SAINT 6.45 ( Bruker, 2003)'
_computing_molecular_graphics 'DIAMOND 2.1e'
_computing_structure_refinement 'SHELXL-97 (Sheldrick, 1997)'
_computing_structure_solution SIR-97
_diffrn_ambient_temperature 100(2)
_diffrn_measured_fraction_theta_full 0.854
_diffrn_measured_fraction_theta_max 0.998
_diffrn_measurement_device_type 'BRUKER SMART APEX'
_diffrn_measurement_method /w-scans
_diffrn_radiation_monochromator graphite
_diffrn_radiation_source 'fine-focus sealed tube'
_diffrn_radiation_type MoK\a
_diffrn_radiation_wavelength 0.71073
_diffrn_reflns_av_R_equivalents 0.0582
_diffrn_reflns_av_sigmaI/netI 0.0701
_diffrn_reflns_limit_h_max 30
_diffrn_reflns_limit_h_min -30
_diffrn_reflns_limit_k_max 30
_diffrn_reflns_limit_k_min -30
_diffrn_reflns_limit_l_max 8
_diffrn_reflns_limit_l_min -13
_diffrn_reflns_number 7426
_diffrn_reflns_theta_full 28.00
_diffrn_reflns_theta_max 28.00
_diffrn_reflns_theta_min 2.27
_exptl_absorpt_coefficient_mu 1.059
_exptl_absorpt_correction_T_max 0.9015
_exptl_absorpt_correction_T_min 0.8488
_exptl_absorpt_correction_type empirical
_exptl_absorpt_process_details SADABS
_exptl_crystal_colour blue
_exptl_crystal_density_diffrn 1.369
_exptl_crystal_density_method 'not measured'
_exptl_crystal_description cubic
_exptl_crystal_F_000 2007
_exptl_crystal_size_max 0.16
_exptl_crystal_size_mid 0.12
_exptl_crystal_size_min 0.10
_refine_diff_density_max 1.016
_refine_diff_density_min -0.644
_refine_diff_density_rms 0.186
_refine_ls_extinction_method none
_refine_ls_goodness_of_fit_ref 1.122
_refine_ls_hydrogen_treatment refU
_refine_ls_matrix_type full
_refine_ls_number_parameters 133
_refine_ls_number_reflns 2563
_refine_ls_number_restraints 0
_refine_ls_restrained_S_all 1.122
_refine_ls_R_factor_all 0.0763
_refine_ls_R_factor_gt 0.0549
_refine_ls_shift/su_max 0.000
_refine_ls_shift/su_mean 0.000
_refine_ls_structure_factor_coef Fsqd
_refine_ls_weighting_details 'calc w=1/[\s^2^(Fo^2^)+(0.1345P)^2^+0.0000P] where P=(Fo^2^+2Fc^2^)/3'
_refine_ls_weighting_scheme calc
_refine_ls_wR_factor_gt 0.1779
_refine_ls_wR_factor_ref 0.2118
_reflns_number_gt 1748
_reflns_number_total 2563
_reflns_threshold_expression >2sigma(I)
_cod_data_source_file c0nj00302f.txt
_cod_data_source_block 2
_cod_depositor_comments
;
The following automatic conversions were performed:

'_symmetry_cell_setting' value 'Trigonal' changed to 'trigonal'
according to /home/saulius/struct/CIF-dictionaries/cif_core.dic
dictionary named 'cif_core.dic' version 2.4.2 from 2011-04-26.

Automatic conversion script
Id: cif_fix_values 1891 2012-01-12 08:04:46Z andrius 
;
_cod_original_sg_symbol_H-M R-3
_cod_database_code 7053622

loop_
_symmetry_equiv_pos_as_xyz
'x, y, z'
'-y, x-y, z'
'-x+y, -x, z'
'x+2/3, y+1/3, z+1/3'
'-y+2/3, x-y+1/3, z+1/3'
'-x+y+2/3, -x+1/3, z+1/3'
'x+1/3, y+2/3, z+2/3'
'-y+1/3, x-y+2/3, z+2/3'
'-x+y+1/3, -x+2/3, z+2/3'
'-x, -y, -z'
'y, -x+y, -z'
'x-y, x, -z'
'-x+2/3, -y+1/3, -z+1/3'
'y+2/3, -x+y+1/3, -z+1/3'
'x-y+2/3, x+1/3, -z+1/3'
'-x+1/3, -y+2/3, -z+2/3'
'y+1/3, -x+y+2/3, -z+2/3'
'x-y+1/3, x+2/3, -z+2/3'

loop_
_atom_site_label
_atom_site_type_symbol
_atom_site_fract_x
_atom_site_fract_y
_atom_site_fract_z
_atom_site_U_iso_or_equiv
_atom_site_adp_type
_atom_site_occupancy
_atom_site_symmetry_multiplicity
_atom_site_calc_flag
_atom_site_refinement_flags
Cu1 Cu 0.5000 0.0000 0.0000 0.0124(3) Uani 1 2 d S
O1 O 0.08448(14) -0.41707(14) 0.0132(3) 0.0153(6) Uani 1 1 d .
O2 O 0.04680(15) -0.40502(15) -0.1832(3) 0.0192(7) Uani 1 1 d .
N1 N 0.41028(17) -0.04510(17) -0.0762(4) 0.0152(7) Uani 1 1 d .
N2 N 0.30905(17) -0.12443(18) -0.1135(4) 0.0157(7) Uani 1 1 d .
C1 C 0.3760(2) -0.0192(2) -0.1425(5) 0.0165(8) Uani 1 1 d .
H1 H 0.3933 0.0247 -0.1662 0.020 Uiso 1 1 calc R
C2 C 0.3141(2) -0.0674(2) -0.1669(4) 0.0167(8) Uani 1 1 d .
H2 H 0.2813 -0.0634 -0.2106 0.020 Uiso 1 1 calc R
C3 C 0.3680(2) -0.1083(2) -0.0613(5) 0.0189(9) Uani 1 1 d .
H3 H 0.3776 -0.1379 -0.0199 0.023 Uiso 1 1 calc R
C4 C 0.2519(2) -0.1892(2) -0.1096(5) 0.0200(9) Uani 1 1 d .
C5 C 0.2135(2) -0.2155(2) -0.2217(4) 0.0193(9) Uani 1 1 d .
H5 H 0.2231 -0.1912 -0.3003 0.023 Uiso 1 1 calc R
C6 C 0.1600(2) -0.2791(2) -0.2151(5) 0.0188(9) Uani 1 1 d .
H6 H 0.1336 -0.2975 -0.2901 0.023 Uiso 1 1 calc R
C7 C 0.1456(2) -0.3152(2) -0.0986(4) 0.0176(9) Uani 1 1 d .
C8 C 0.1847(3) -0.2867(3) 0.0139(5) 0.0309(12) Uani 1 1 d .
H8 H 0.1753 -0.3107 0.0928 0.037 Uiso 1 1 calc R
C9 C 0.2370(3) -0.2235(2) 0.0095(5) 0.0312(12) Uani 1 1 d .
H9 H 0.2620 -0.2041 0.0856 0.037 Uiso 1 1 calc R
C10 C 0.0878(2) -0.3836(2) -0.0922(4) 0.0142(8) Uani 1 1 d .

loop_
_atom_site_aniso_label
_atom_site_aniso_U_11
_atom_site_aniso_U_22
_atom_site_aniso_U_33
_atom_site_aniso_U_23
_atom_site_aniso_U_13
_atom_site_aniso_U_12
Cu1 0.0116(4) 0.0086(4) 0.0158(4) -0.0006(2) -0.0007(2) 0.0042(3)
O1 0.0123(13) 0.0138(13) 0.0170(15) -0.0001(11) 0.0018(11) 0.0043(11)
O2 0.0149(14) 0.0199(15) 0.0178(16) -0.0042(12) -0.0010(11) 0.0049(12)
N1 0.0137(16) 0.0112(16) 0.0206(18) -0.0005(13) 0.0006(14) 0.0062(13)
N2 0.0149(16) 0.0131(16) 0.0159(17) 0.0013(13) 0.0001(13) 0.0046(13)
C1 0.0168(19) 0.0124(18) 0.021(2) -0.0005(15) -0.0035(16) 0.0077(15)
C2 0.0174(19) 0.0165(19) 0.017(2) -0.0005(16) 0.0002(16) 0.0091(16)
C3 0.020(2) 0.0149(19) 0.019(2) 0.0024(16) -0.0029(16) 0.0063(16)
C4 0.017(2) 0.017(2) 0.021(2) 0.0007(17) 0.0014(17) 0.0043(16)
C5 0.0147(19) 0.021(2) 0.0143(19) 0.0022(16) 0.0013(15) 0.0024(16)
C6 0.020(2) 0.020(2) 0.0150(19) 0.0002(16) -0.0027(16) 0.0086(17)
C7 0.0141(19) 0.018(2) 0.016(2) -0.0025(16) -0.0018(16) 0.0051(16)
C8 0.028(2) 0.026(2) 0.018(2) 0.0054(19) -0.0074(19) -0.0028(19)
C9 0.032(3) 0.021(2) 0.018(2) 0.0030(19) -0.0062(19) -0.004(2)
C10 0.0124(18) 0.0184(19) 0.0127(19) -0.0020(15) 0.0029(15) 0.0084(16)

loop_
_atom_type_symbol
_atom_type_description
_atom_type_scat_dispersion_real
_atom_type_scat_dispersion_imag
_atom_type_scat_source
C C 0.0033 0.0016 'International Tables Vol C Tables 4.2.6.8 and 6.1.1.4'
H H 0.0000 0.0000 'International Tables Vol C Tables 4.2.6.8 and 6.1.1.4'
N N 0.0061 0.0033 'International Tables Vol C Tables 4.2.6.8 and 6.1.1.4'
O O 0.0106 0.0060 'International Tables Vol C Tables 4.2.6.8 and 6.1.1.4'
Cu Cu 0.3201 1.2651 'International Tables Vol C Tables 4.2.6.8 and 6.1.1.4'

loop_
_geom_angle_atom_site_label_1
_geom_angle_atom_site_label_2
_geom_angle_atom_site_label_3
_geom_angle
_geom_angle_site_symmetry_1
_geom_angle_site_symmetry_3
O1 Cu1 O1 180 . .
O1 Cu1 N1 90.47(13) 12 10_655
O1 Cu1 N1 89.53(13) 3_655 10_655
O1 Cu1 N1 89.53(13) 12 .
O1 Cu1 N1 90.47(13) 3_655 .
N1 Cu1 N1 180 . .
C10 O1 Cu1 105.7(2) . 2_545
C3 N1 C1 105.7(4) . .
C3 N1 Cu1 124.1(3) . .
C1 N1 Cu1 129.9(3) . .
C3 N2 C2 107.3(4) . .
C3 N2 C4 124.9(4) . .
C2 N2 C4 127.8(4) . .
C2 C1 N1 109.6(4) . .
C2 C1 H1 125.2 . .
N1 C1 H1 125.2 . .
C1 C2 N2 106.1(4) . .
C1 C2 H2 127.0 . .
N2 C2 H2 127.0 . .
N1 C3 N2 111.4(4) . .
N1 C3 H3 124.3 . .
N2 C3 H3 124.3 . .
C5 C4 C9 121.5(4) . .
C5 C4 N2 120.5(4) . .
C9 C4 N2 118.0(4) . .
C4 C5 C6 118.7(4) . .
C4 C5 H5 120.6 . .
C6 C5 H5 120.6 . .
C7 C6 C5 120.8(4) . .
C7 C6 H6 119.6 . .
C5 C6 H6 119.6 . .
C6 C7 C8 119.1(4) . .
C6 C7 C10 120.4(4) . .
C8 C7 C10 120.5(4) . .
C9 C8 C7 120.7(5) . .
C9 C8 H8 119.6 . .
C7 C8 H8 119.6 . .
C8 C9 C4 119.1(4) . .
C8 C9 H9 120.4 . .
C4 C9 H9 120.4 . .
O2 C10 O1 123.8(4) . .
O2 C10 C7 120.6(4) . .
O1 C10 C7 115.6(4) . .

loop_
_geom_bond_atom_site_label_1
_geom_bond_atom_site_label_2
_geom_bond_distance
_geom_bond_site_symmetry_2
Cu1 O1 1.971(3) 12
Cu1 O1 1.971(3) 3_655
Cu1 N1 1.978(4) 10_655
Cu1 N1 1.978(4) .
O1 C10 1.294(5) .
O1 Cu1 1.971(3) 2_545
O2 C10 1.235(5) .
N1 C3 1.318(6) .
N1 C1 1.397(5) .
N2 C3 1.345(6) .
N2 C2 1.391(5) .
N2 C4 1.440(5) .
C1 C2 1.346(6) .
C1 H1 0.9300 .
C2 H2 0.9300 .
C3 H3 0.9300 .
C4 C5 1.377(6) .
C4 C9 1.382(7) .
C5 C6 1.393(6) .
C5 H5 0.9300 .
C6 C7 1.381(6) .
C6 H6 0.9300 .
C7 C8 1.394(6) .
C7 C10 1.499(6) .
C8 C9 1.377(7) .
C8 H8 0.9300 .
C9 H9 0.9300 .

loop_
_geom_torsion_atom_site_label_1
_geom_torsion_atom_site_label_2
_geom_torsion_atom_site_label_3
_geom_torsion_atom_site_label_4
_geom_torsion
_geom_torsion_site_symmetry_1
O1 Cu1 N1 C3 -158.4(4) 12
O1 Cu1 N1 C3 21.6(4) 3_655
N1 Cu1 N1 C3 53(41) 10_655
O1 Cu1 N1 C1 14.8(4) 12
O1 Cu1 N1 C1 -165.2(4) 3_655
N1 Cu1 N1 C1 -134(41) 10_655
C3 N1 C1 C2 -0.5(5) .
Cu1 N1 C1 C2 -174.7(3) .
N1 C1 C2 N2 0.8(5) .
C3 N2 C2 C1 -0.8(5) .
C4 N2 C2 C1 177.7(4) .
C1 N1 C3 N2 0.0(5) .
Cu1 N1 C3 N2 174.6(3) .
C2 N2 C3 N1 0.5(5) .
C4 N2 C3 N1 -178.0(4) .
C3 N2 C4 C5 -135.5(5) .
C2 N2 C4 C5 46.3(7) .
C3 N2 C4 C9 44.8(7) .
C2 N2 C4 C9 -133.5(5) .
C9 C4 C5 C6 -2.5(7) .
N2 C4 C5 C6 177.8(4) .
C4 C5 C6 C7 0.0(7) .
C5 C6 C7 C8 1.3(7) .
C5 C6 C7 C10 179.8(4) .
C6 C7 C8 C9 -0.1(8) .
C10 C7 C8 C9 -178.7(5) .
C7 C8 C9 C4 -2.3(9) .
C5 C4 C9 C8 3.6(9) .
N2 C4 C9 C8 -176.7(5) .
Cu1 O1 C10 O2 -5.1(5) 2_545
Cu1 O1 C10 C7 174.6(3) 2_545
C6 C7 C10 O2 -10.8(6) .
C8 C7 C10 O2 167.7(5) .
C6 C7 C10 O1 169.4(4) .
C8 C7 C10 O1 -12.0(6) .
